data_4505659
loop_
_publ_author_name
'Aaker\"oy, Christer B.'
'Beatty, Alicia M.'
'Helfrich, Brian A.'
'Nieuwenhuyzen, Mark'

_publ_section_title
;
 Do Polymorphic Compounds Make Good Cocrystallizing Agents? A Structural
 Case Study that Demonstrates the Importance of Synthon Flexibility
;
_journal_issue 2
_journal_name_full 'Crystal Growth &amp; Design'
_journal_page_first 159
_journal_paper_doi 10.1021/cg025593z
_journal_volume 3
_journal_year 2003
_chemical_formula_sum 'C21 H18 N4 O9'
_chemical_formula_weight 470.39
_chemical_melting_point 415.0(10)
_chemical_name_systematic
; 
 3,5-dinitrobenzoic acid : isonicotinamide : 4-toluic acid
;
_space_group_IT_number 2
_symmetry_cell_setting triclinic
_symmetry_space_group_name_Hall '-P 1'
_symmetry_space_group_name_H-M 'P -1'
_atom_sites_solution_hydrogens 'difmap, except for H291, H292, H293 which were geom'
_atom_sites_solution_primary direct
_atom_sites_solution_secondary difmap
_audit_creation_method SHELXL-97
_cell_angle_alpha 93.483(2)
_cell_angle_beta 98.981(3)
_cell_angle_gamma 93.913(2)
_cell_formula_units_Z 2
_cell_length_a 7.7628(11)
_cell_length_b 8.7216(12)
_cell_length_c 15.7426(19)
_cell_measurement_reflns_used 972
_cell_measurement_temperature 203(2)
_cell_measurement_theta_max 26.850
_cell_measurement_theta_min 2.605
_cell_volume 1047.6(2)
_computing_cell_refinement 'Bruker SMART'
_computing_data_collection 'Bruker SMART'
_computing_data_reduction 'Bruker SHELXTL'
_computing_molecular_graphics 'Bruker SHELXTL'
_computing_publication_material 'Bruker SHELXTL'
_computing_structure_refinement 'SHELXL-97 (Sheldrick, 1997)'
_computing_structure_solution 'SHELXS-97 (Sheldrick, 1990)'
_diffrn_ambient_temperature 203(2)
_diffrn_measured_fraction_theta_full 0.898
_diffrn_measured_fraction_theta_max 0.898
_diffrn_measurement_device_type 'CCD area detector'
_diffrn_measurement_method 'phi and omega scans'
_diffrn_radiation_monochromator graphite
_diffrn_radiation_source 'fine-focus sealed tube'
_diffrn_radiation_type MoK\a
_diffrn_radiation_wavelength 0.71073
_diffrn_reflns_av_R_equivalents 0.0184
_diffrn_reflns_av_sigmaI/netI 0.0549
_diffrn_reflns_limit_h_max 10
_diffrn_reflns_limit_h_min -9
_diffrn_reflns_limit_k_max 11
_diffrn_reflns_limit_k_min -11
_diffrn_reflns_limit_l_max 20
_diffrn_reflns_limit_l_min -19
_diffrn_reflns_number 7248
_diffrn_reflns_theta_full 28.25
_diffrn_reflns_theta_max 28.25
_diffrn_reflns_theta_min 1.31
_exptl_absorpt_coefficient_mu 0.119
_exptl_absorpt_correction_T_max 0.959468
_exptl_absorpt_correction_T_min 0.669064
_exptl_absorpt_correction_type SADABS
_exptl_crystal_colour 'pale yellow'
_exptl_crystal_density_diffrn 1.491
_exptl_crystal_density_method 'not measured'
_exptl_crystal_description 'irregular prisms'
_exptl_crystal_F_000 488
_exptl_crystal_size_max 0.40
_exptl_crystal_size_mid 0.20
_exptl_crystal_size_min 0.20
_refine_diff_density_max 0.314
_refine_diff_density_min -0.199
_refine_diff_density_rms 0.043
_refine_ls_extinction_method none
_refine_ls_goodness_of_fit_ref 0.883
_refine_ls_hydrogen_treatment 'riding model'
_refine_ls_matrix_type full
_refine_ls_number_parameters 307
_refine_ls_number_reflns 4662
_refine_ls_number_restraints 0
_refine_ls_restrained_S_all 0.883
_refine_ls_R_factor_all 0.0839
_refine_ls_R_factor_gt 0.0433
_refine_ls_shift/su_max 0.001
_refine_ls_shift/su_mean 0.000
_refine_ls_structure_factor_coef Fsqd
_refine_ls_weighting_details 'calc w=1/[\s^2^(Fo^2^)+(0.0619P)^2^+0.0000P] where P=(Fo^2^+2Fc^2^)/3'
_refine_ls_weighting_scheme calc
_refine_ls_wR_factor_gt 0.1052
_refine_ls_wR_factor_ref 0.1209
_reflns_number_gt 2622
_reflns_number_total 4662
_reflns_threshold_expression >2sigma(I)
_cod_data_source_file cg025593zsi20021231_034111.cif
_cod_data_source_block 13
_cod_depositor_comments
;
The following automatic conversions were performed:

'_chemical_melting_point' value '414-416K' was changed to '415.0(10)'
- the average value was taken and precision was
estimated.

'_symmetry_cell_setting' value 'Triclinic' changed to
'triclinic' according to
/home/saulius/struct/CIF-dictionaries/cif_core.dic dictionary named
'cif_core.dic' version 2.4.1 from 2010-06-29.

Automatic conversion script
Id: cif_fix_values 1715 2011-07-08 13:25:40Z adriana 
;
_cod_original_sg_symbol_H-M P-1
_cod_database_code 4505659

loop_
_symmetry_equiv_pos_as_xyz
'x, y, z'
'-x, -y, -z'

loop_
_atom_site_label
_atom_site_type_symbol
_atom_site_fract_x
_atom_site_fract_y
_atom_site_fract_z
_atom_site_U_iso_or_equiv
_atom_site_adp_type
_atom_site_occupancy
_atom_site_symmetry_multiplicity
_atom_site_calc_flag
_atom_site_refinement_flags
N1 N 0.1163(2) 0.65890(18) 0.64753(10) 0.0368(4) Uani 1 1 d .
C2 C 0.0349(3) 0.5226(2) 0.65476(12) 0.0405(5) Uani 1 1 d .
H2 H -0.0564 0.5215 0.6932 0.049 Uiso 1 1 d R
C3 C 0.0668(3) 0.3884(2) 0.61096(12) 0.0372(5) Uani 1 1 d .
H3 H 0.0027 0.2899 0.6161 0.045 Uiso 1 1 d R
C4 C 0.1905(2) 0.3956(2) 0.55711(11) 0.0308(4) Uani 1 1 d .
C5 C 0.2750(3) 0.5368(2) 0.54867(12) 0.0374(5) Uani 1 1 d .
H5 H 0.3502 0.5442 0.5049 0.045 Uiso 1 1 d R
C6 C 0.2348(3) 0.6651(2) 0.59474(12) 0.0391(5) Uani 1 1 d .
H6 H 0.2891 0.7700 0.5920 0.047 Uiso 1 1 d R
O7 O 0.31395(19) 0.27247(16) 0.44494(8) 0.0443(4) Uani 1 1 d .
N7 N 0.1890(2) 0.11886(18) 0.53197(10) 0.0413(4) Uani 1 1 d .
H71 H 0.2272 0.0354 0.4995 0.050 Uiso 1 1 d R
H72 H 0.1299 0.1037 0.5777 0.050 Uiso 1 1 d R
C7 C 0.2361(3) 0.2550(2) 0.50696(11) 0.0341(5) Uani 1 1 d .
C11 C -0.0689(2) 1.0642(2) 0.82433(11) 0.0328(4) Uani 1 1 d .
C12 C -0.1421(2) 0.9804(2) 0.88363(11) 0.0345(5) Uani 1 1 d .
H12 H -0.1545 0.8638 0.8817 0.041 Uiso 1 1 d R
O13 O -0.3354(2) 1.04513(18) 1.07135(9) 0.0574(5) Uani 1 1 d .
N13 N -0.2815(2) 0.9734(2) 1.01317(10) 0.0420(4) Uani 1 1 d .
C13 C -0.2061(2) 1.0607(2) 0.94890(11) 0.0337(5) Uani 1 1 d .
C14 C -0.2009(3) 1.2187(2) 0.95789(12) 0.0361(5) Uani 1 1 d .
H14 H -0.2432 1.2783 1.0099 0.043 Uiso 1 1 d R
O14 O -0.2849(2) 0.83343(18) 1.00572(10) 0.0623(5) Uani 1 1 d .
O15 O -0.1878(2) 1.52815(16) 0.96143(9) 0.0526(4) Uani 1 1 d .
C15 C -0.1259(3) 1.2973(2) 0.89771(12) 0.0336(5) Uani 1 1 d .
N15 N -0.1171(2) 1.46621(19) 0.90527(11) 0.0407(4) Uani 1 1 d .
C16 C -0.0590(3) 1.2244(2) 0.83136(11) 0.0350(5) Uani 1 1 d .
H16 H -0.0072 1.2798 0.7840 0.042 Uiso 1 1 d R
O16 O -0.0396(2) 1.53658(16) 0.85611(10) 0.0574(5) Uani 1 1 d .
O17 O 0.0465(2) 1.05444(16) 0.69352(9) 0.0497(4) Uani 1 1 d .
C17 C 0.0027(3) 0.9846(2) 0.75139(12) 0.0355(5) Uani 1 1 d .
O18 O 0.0099(2) 0.83877(16) 0.75856(9) 0.0560(5) Uani 1 1 d .
H18 H 0.0401 0.7921 0.7112 0.067 Uiso 1 1 d R
C21 C 0.4386(2) -0.2139(2) 0.31047(11) 0.0341(5) Uani 1 1 d .
C22 C 0.5295(3) -0.1791(2) 0.24382(12) 0.0413(5) Uani 1 1 d .
H22 H 0.5580 -0.0687 0.2325 0.050 Uiso 1 1 d R
C23 C 0.5750(3) -0.2972(3) 0.19111(12) 0.0451(6) Uani 1 1 d .
H23 H 0.6349 -0.2749 0.1421 0.054 Uiso 1 1 d R
C24 C 0.5323(3) -0.4502(3) 0.20293(12) 0.0428(5) Uani 1 1 d .
C25 C 0.4407(3) -0.4842(2) 0.26925(12) 0.0425(5) Uani 1 1 d .
H25 H 0.4039 -0.5973 0.2806 0.051 Uiso 1 1 d R
C26 C 0.3955(3) -0.3666(2) 0.32285(12) 0.0399(5) Uani 1 1 d .
H26 H 0.3271 -0.3904 0.3732 0.048 Uiso 1 1 d R
O27 O 0.3173(2) -0.12366(16) 0.43170(9) 0.0492(4) Uani 1 1 d .
C27 C 0.3850(3) -0.0929(2) 0.36970(12) 0.0373(5) Uani 1 1 d .
O28 O 0.41608(19) 0.04908(16) 0.34797(9) 0.0472(4) Uani 1 1 d .
H28 H 0.3783 0.1228 0.3898 0.057 Uiso 1 1 d R
C29 C 0.5836(3) -0.5783(3) 0.14513(14) 0.0611(7) Uani 1 1 d .
H291 H 0.6457 -0.5347 0.1030 0.092 Uiso 1 1 calc R
H292 H 0.4803 -0.6383 0.1165 0.092 Uiso 1 1 calc R
H293 H 0.6574 -0.6431 0.1792 0.092 Uiso 1 1 calc R

loop_
_atom_site_aniso_label
_atom_site_aniso_U_11
_atom_site_aniso_U_22
_atom_site_aniso_U_33
_atom_site_aniso_U_23
_atom_site_aniso_U_13
_atom_site_aniso_U_12
N1 0.0447(10) 0.0304(10) 0.0370(8) 0.0010(7) 0.0112(8) 0.0066(8)
C2 0.0505(13) 0.0348(12) 0.0401(11) 0.0007(9) 0.0199(10) 0.0037(10)
C3 0.0438(12) 0.0282(11) 0.0420(11) -0.0002(9) 0.0164(9) 0.0014(9)
C4 0.0340(11) 0.0304(11) 0.0275(9) 0.0007(8) 0.0034(8) 0.0050(9)
C5 0.0433(12) 0.0338(12) 0.0385(10) 0.0038(9) 0.0149(9) 0.0070(10)
C6 0.0451(13) 0.0302(11) 0.0428(11) 0.0032(9) 0.0105(10) 0.0014(10)
O7 0.0577(10) 0.0386(9) 0.0415(8) 0.0004(6) 0.0229(7) 0.0079(7)
N7 0.0557(12) 0.0315(10) 0.0405(9) -0.0015(8) 0.0199(8) 0.0058(9)
C7 0.0381(12) 0.0343(12) 0.0304(9) -0.0028(8) 0.0079(9) 0.0048(9)
C11 0.0384(12) 0.0288(11) 0.0317(9) 0.0013(8) 0.0059(9) 0.0061(9)
C12 0.0404(12) 0.0275(11) 0.0362(10) 0.0000(8) 0.0070(9) 0.0065(9)
O13 0.0793(12) 0.0515(10) 0.0488(9) -0.0045(7) 0.0344(8) 0.0098(9)
N13 0.0514(11) 0.0381(11) 0.0395(9) 0.0022(8) 0.0148(8) 0.0084(9)
C13 0.0373(11) 0.0324(11) 0.0326(9) 0.0011(8) 0.0083(9) 0.0058(9)
C14 0.0380(12) 0.0344(12) 0.0357(10) -0.0026(9) 0.0044(9) 0.0090(9)
O14 0.0990(14) 0.0338(10) 0.0644(10) 0.0075(8) 0.0414(10) 0.0094(9)
O15 0.0648(11) 0.0355(9) 0.0575(9) -0.0107(7) 0.0107(8) 0.0154(8)
C15 0.0388(12) 0.0245(10) 0.0361(10) -0.0021(8) 0.0018(9) 0.0063(9)
N15 0.0495(11) 0.0292(10) 0.0413(9) -0.0024(8) 0.0011(9) 0.0059(9)
C16 0.0392(12) 0.0303(11) 0.0345(10) 0.0005(8) 0.0023(9) 0.0043(9)
O16 0.0872(13) 0.0306(9) 0.0553(9) 0.0031(7) 0.0175(9) -0.0024(8)
O17 0.0740(11) 0.0369(9) 0.0445(8) 0.0043(7) 0.0280(8) 0.0062(8)
C17 0.0433(12) 0.0277(11) 0.0365(10) -0.0002(9) 0.0088(9) 0.0055(9)
O18 0.0985(13) 0.0313(9) 0.0480(8) 0.0007(7) 0.0387(9) 0.0163(9)
C21 0.0322(11) 0.0376(12) 0.0324(10) -0.0009(8) 0.0054(8) 0.0045(9)
C22 0.0390(12) 0.0432(13) 0.0425(11) 0.0023(10) 0.0102(10) 0.0020(10)
C23 0.0457(13) 0.0551(15) 0.0365(11) -0.0024(10) 0.0129(10) 0.0096(11)
C24 0.0375(12) 0.0499(14) 0.0394(11) -0.0086(10) 0.0032(9) 0.0107(11)
C25 0.0451(13) 0.0364(12) 0.0445(11) -0.0029(10) 0.0042(10) 0.0049(10)
C26 0.0433(13) 0.0401(13) 0.0370(10) 0.0004(9) 0.0097(9) 0.0041(10)
O27 0.0663(10) 0.0410(9) 0.0462(8) -0.0008(7) 0.0271(8) 0.0080(8)
C27 0.0366(12) 0.0374(13) 0.0371(10) -0.0032(9) 0.0056(9) 0.0037(10)
O28 0.0628(10) 0.0324(9) 0.0506(8) -0.0031(7) 0.0247(8) 0.0037(7)
C29 0.0595(16) 0.0655(17) 0.0578(14) -0.0201(12) 0.0107(12) 0.0198(14)

loop_
_atom_type_symbol
_atom_type_description
_atom_type_scat_dispersion_real
_atom_type_scat_dispersion_imag
_atom_type_scat_source
C C 0.0033 0.0016 'International Tables Vol C Tables 4.2.6.8 and 6.1.1.4'
H H 0.0000 0.0000 'International Tables Vol C Tables 4.2.6.8 and 6.1.1.4'
N N 0.0061 0.0033 'International Tables Vol C Tables 4.2.6.8 and 6.1.1.4'
O O 0.0106 0.0060 'International Tables Vol C Tables 4.2.6.8 and 6.1.1.4'

loop_
_geom_angle_atom_site_label_1
_geom_angle_atom_site_label_2
_geom_angle_atom_site_label_3
_geom_angle
C2 N1 C6 117.67(16)
N1 C2 C3 123.55(18)
C4 C3 C2 118.43(18)
C3 C4 C5 118.51(17)
C3 C4 C7 122.49(18)
C5 C4 C7 119.01(16)
C6 C5 C4 119.23(17)
N1 C6 C5 122.61(19)
O7 C7 N7 123.47(17)
O7 C7 C4 119.09(18)
N7 C7 C4 117.45(16)
C12 C11 C16 120.55(17)
C12 C11 C17 120.98(17)
C16 C11 C17 118.47(17)
C13 C12 C11 118.04(18)
O14 N13 O13 123.71(17)
O14 N13 C13 117.98(15)
O13 N13 C13 118.30(17)
C14 C13 C12 123.46(18)
C14 C13 N13 117.88(16)
C12 C13 N13 118.66(17)
C13 C14 C15 116.46(17)
C16 C15 C14 123.01(18)
C16 C15 N15 118.83(17)
C14 C15 N15 118.16(16)
O16 N15 O15 124.02(17)
O16 N15 C15 118.42(17)
O15 N15 C15 117.56(17)
C15 C16 C11 118.47(18)
O17 C17 O18 125.63(17)
O17 C17 C11 121.55(18)
O18 C17 C11 112.81(16)
C26 C21 C22 119.22(18)
C26 C21 C27 118.20(17)
C22 C21 C27 122.58(18)
C23 C22 C21 119.6(2)
C22 C23 C24 121.61(19)
C23 C24 C25 118.55(18)
C23 C24 C29 121.1(2)
C25 C24 C29 120.3(2)
C26 C25 C24 120.3(2)
C21 C26 C25 120.75(19)
O27 C27 O28 123.62(18)
O27 C27 C21 122.38(19)
O28 C27 C21 114.00(16)

loop_
_geom_bond_atom_site_label_1
_geom_bond_atom_site_label_2
_geom_bond_distance
N1 C2 1.327(2)
N1 C6 1.333(2)
C2 C3 1.379(3)
C3 C4 1.377(2)
C4 C5 1.380(3)
C4 C7 1.510(2)
C5 C6 1.376(3)
O7 C7 1.237(2)
N7 C7 1.320(2)
C11 C12 1.386(3)
C11 C16 1.391(3)
C11 C17 1.505(2)
C12 C13 1.383(2)
O13 N13 1.2215(19)
N13 O14 1.217(2)
N13 C13 1.471(2)
C13 C14 1.374(3)
C14 C15 1.379(3)
O15 N15 1.2284(19)
C15 C16 1.378(2)
C15 N15 1.467(2)
N15 O16 1.221(2)
O17 C17 1.205(2)
C17 O18 1.288(2)
C21 C26 1.384(3)
C21 C22 1.390(2)
C21 C27 1.489(3)
C22 C23 1.382(3)
C23 C24 1.383(3)
C24 C25 1.387(3)
C24 C29 1.512(3)
C25 C26 1.387(3)
O27 C27 1.214(2)
C27 O28 1.321(2)

loop_
_geom_hbond_atom_site_label_D
_geom_hbond_atom_site_label_H
_geom_hbond_atom_site_label_A
_geom_hbond_distance_DH
_geom_hbond_distance_HA
_geom_hbond_distance_DA
_geom_hbond_angle_DHA
_geom_hbond_site_symmetry_A
N7 H71 O27 0.95 1.93 2.886(2) 176.0 .
N7 H72 O17 0.92 2.09 2.995(2) 167.9 1_545
O18 H18 N1 0.90 1.69 2.5479(19) 159.8 .
O28 H28 O7 0.98 1.67 2.6423(18) 168.4 .
